data_4068122
loop_
_publ_author_name
'Keske, Eric C.'
'Zenkina, Olena V.'
'Wang, Ruiyao'
'Crudden, Cathleen M.'

_publ_section_title
;
 Synthesis and Structure of Silver and Rhodium 1,2,3-Triazol-5-ylidene
 Mesoionic Carbene Complexes
;
_journal_issue 1
_journal_name_full Organometallics
_journal_page_first 456
_journal_paper_doi 10.1021/om201104f
_journal_volume 31
_journal_year 2012
_chemical_formula_sum 'C74 H94 Ag4 Br4 Cl6 N12'
_chemical_formula_weight 2115.43
_space_group_IT_number 12
_symmetry_cell_setting monoclinic
_symmetry_space_group_name_Hall '-C 2y'
_symmetry_space_group_name_H-M 'C 1 2/m 1'
_atom_sites_solution_hydrogens geom
_atom_sites_solution_primary direct
_atom_sites_solution_secondary difmap
_audit_creation_method SHELXL-97
_cell_angle_alpha 90.00
_cell_angle_beta 117.3400(10)
_cell_angle_gamma 90.00
_cell_formula_units_Z 2
_cell_length_a 17.0605(2)
_cell_length_b 23.2997(3)
_cell_length_c 11.8865(3)
_cell_measurement_reflns_used 8546
_cell_measurement_temperature 180(2)
_cell_measurement_theta_max 26.29
_cell_measurement_theta_min 2.49
_cell_volume 4197.15(13)
_computing_cell_refinement 'Bruker SAINT'
_computing_data_collection 'Bruker APEX2'
_computing_data_reduction 'Bruker SAINT'
_computing_molecular_graphics 'Bruker SHELXTL'
_computing_publication_material 'Bruker SHELXTL'
_computing_structure_refinement 'SHELXL-97 (Sheldrick, 2008)'
_computing_structure_solution 'SHELXS-97 (Sheldrick, 2008)'
_diffrn_ambient_temperature 180(2)
_diffrn_measured_fraction_theta_full 0.999
_diffrn_measured_fraction_theta_max 0.999
_diffrn_measurement_device_type 'Bruker APEX-II CCD'
_diffrn_measurement_method '\f and \w scans'
_diffrn_radiation_monochromator graphite
_diffrn_radiation_source 'fine-focus sealed tube'
_diffrn_radiation_type MoK\a
_diffrn_radiation_wavelength 0.71073
_diffrn_reflns_av_R_equivalents 0.0271
_diffrn_reflns_av_sigmaI/netI 0.0190
_diffrn_reflns_limit_h_max 21
_diffrn_reflns_limit_h_min -21
_diffrn_reflns_limit_k_max 28
_diffrn_reflns_limit_k_min -28
_diffrn_reflns_limit_l_max 14
_diffrn_reflns_limit_l_min -14
_diffrn_reflns_number 24206
_diffrn_reflns_theta_full 26.00
_diffrn_reflns_theta_max 26.00
_diffrn_reflns_theta_min 1.75
_exptl_absorpt_coefficient_mu 3.062
_exptl_absorpt_correction_T_max 0.6566
_exptl_absorpt_correction_T_min 0.5149
_exptl_absorpt_correction_type multi-scan
_exptl_crystal_colour colourless
_exptl_crystal_density_diffrn 1.674
_exptl_crystal_density_method 'not measured'
_exptl_crystal_description block
_exptl_crystal_F_000 2104
_exptl_crystal_size_max 0.25
_exptl_crystal_size_mid 0.20
_exptl_crystal_size_min 0.15
_refine_diff_density_max 2.755
_refine_diff_density_min -2.539
_refine_diff_density_rms 0.216
_refine_ls_extinction_method none
_refine_ls_goodness_of_fit_ref 1.108
_refine_ls_hydrogen_treatment constr
_refine_ls_matrix_type full
_refine_ls_number_parameters 240
_refine_ls_number_reflns 4240
_refine_ls_number_restraints 6
_refine_ls_restrained_S_all 1.109
_refine_ls_R_factor_all 0.0863
_refine_ls_R_factor_gt 0.0752
_refine_ls_shift/su_max 0.000
_refine_ls_shift/su_mean 0.000
_refine_ls_structure_factor_coef Fsqd
_refine_ls_weighting_details 'calc w=1/[\s^2^(Fo^2^)+(0.1473P)^2^+41.4858P] where P=(Fo^2^+2Fc^2^)/3'
_refine_ls_weighting_scheme calc
_refine_ls_wR_factor_gt 0.2311
_refine_ls_wR_factor_ref 0.2446
_reflns_number_gt 3599
_reflns_number_total 4240
_reflns_threshold_expression >2sigma(I)
_cod_data_source_file om201104f_si_002.cif
_cod_data_source_block cc104
_cod_original_cell_volume 4197.14(13)
_cod_original_sg_symbol_H-M C2/m
_cod_database_code 4068122

loop_
_symmetry_equiv_pos_as_xyz
'x, y, z'
'-x, y, -z'
'x+1/2, y+1/2, z'
'-x+1/2, y+1/2, -z'
'-x, -y, -z'
'x, -y, z'
'-x+1/2, -y+1/2, -z'
'x+1/2, -y+1/2, z'

loop_
_atom_site_label
_atom_site_type_symbol
_atom_site_fract_x
_atom_site_fract_y
_atom_site_fract_z
_atom_site_U_iso_or_equiv
_atom_site_adp_type
_atom_site_occupancy
_atom_site_symmetry_multiplicity
_atom_site_calc_flag
_atom_site_refinement_flags
Ag1 Ag 1.0000 0.65509(3) 0.5000 0.0315(3) Uani 1 2 d S
Ag2 Ag 0.52839(11) 0.5000 0.64985(15) 0.0870(5) Uani 1 2 d S
N1 N 0.7273(4) 0.6235(3) 0.2637(6) 0.0398(13) Uani 1 1 d .
N2 N 0.7315(4) 0.6742(3) 0.2168(6) 0.0403(13) Uani 1 1 d .
N3 N 0.8162(3) 0.6890(2) 0.2871(5) 0.0321(11) Uani 1 1 d .
Br1 Br 0.55546(13) 0.5000 0.8771(2) 0.0863(5) Uani 1 2 d S
Br2 Br 0.63524(12) 0.5000 0.5449(2) 0.0860(5) Uani 1 2 d S
C1 C 0.9030(7) 0.5000 0.6218(10) 0.044(2) Uani 1 2 d S
H1A H 0.9391 0.5000 0.7109 0.053 Uiso 1 2 calc SR
C2 C 0.8768(5) 0.5514(3) 0.5574(7) 0.0398(15) Uani 1 1 d .
H2A H 0.8951 0.5866 0.6023 0.048 Uiso 1 1 calc R
C3 C 0.8239(4) 0.5518(3) 0.4266(7) 0.0355(14) Uani 1 1 d .
C4 C 0.7968(6) 0.5000 0.3613(9) 0.0349(19) Uani 1 2 d S
H4A H 0.7599 0.5000 0.2723 0.042 Uiso 1 2 calc SR
C5 C 0.8063(4) 0.6068(3) 0.3594(6) 0.0330(13) Uani 1 1 d .
C6 C 0.8662(4) 0.6503(3) 0.3756(7) 0.0339(13) Uani 1 1 d .
C7 C 0.6414(5) 0.5937(4) 0.2102(10) 0.057(2) Uani 1 1 d .
H7A H 0.5945 0.6214 0.1953 0.085 Uiso 1 1 calc R
H7B H 0.6424 0.5643 0.2700 0.085 Uiso 1 1 calc R
H7C H 0.6302 0.5754 0.1300 0.085 Uiso 1 1 calc R
C8 C 0.8468(4) 0.7427(3) 0.2574(7) 0.0376(14) Uani 1 1 d .
C9 C 0.8433(5) 0.7920(3) 0.3197(7) 0.0398(15) Uani 1 1 d .
C10 C 0.8716(6) 0.8430(3) 0.2881(9) 0.053(2) Uani 1 1 d .
H10A H 0.8697 0.8779 0.3282 0.063 Uiso 1 1 calc R
C11 C 0.9024(7) 0.8429(4) 0.1987(11) 0.064(3) Uani 1 1 d .
H11A H 0.9205 0.8779 0.1768 0.077 Uiso 1 1 calc R
C12 C 0.9071(6) 0.7928(4) 0.1415(10) 0.062(2) Uani 1 1 d .
H12A H 0.9288 0.7936 0.0809 0.074 Uiso 1 1 calc R
C13 C 0.8802(5) 0.7404(4) 0.1710(8) 0.0471(17) Uani 1 1 d .
C14 C 0.8108(5) 0.7920(3) 0.4206(8) 0.0459(17) Uani 1 1 d .
H14A H 0.7866 0.7530 0.4218 0.055 Uiso 1 1 calc R
C15 C 0.7372(7) 0.8355(5) 0.3882(11) 0.068(3) Uani 1 1 d .
H15A H 0.7090 0.8293 0.4428 0.101 Uiso 1 1 calc R
H15B H 0.6933 0.8309 0.2993 0.101 Uiso 1 1 calc R
H15C H 0.7617 0.8744 0.4014 0.101 Uiso 1 1 calc R
C16 C 0.8869(7) 0.8035(6) 0.5512(10) 0.072(3) Uani 1 1 d .
H16A H 0.8654 0.8020 0.6147 0.109 Uiso 1 1 calc R
H16B H 0.9116 0.8416 0.5522 0.109 Uiso 1 1 calc R
H16C H 0.9328 0.7743 0.5707 0.109 Uiso 1 1 calc R
C17 C 0.8915(6) 0.6843(4) 0.1150(9) 0.058(2) Uani 1 1 d .
H17A H 0.8632 0.6530 0.1411 0.069 Uiso 1 1 calc R
C18 C 0.8491(8) 0.6858(6) -0.0266(10) 0.084(3) Uani 1 1 d .
H18A H 0.7850 0.6820 -0.0605 0.126 Uiso 1 1 calc R
H18B H 0.8717 0.6541 -0.0575 0.126 Uiso 1 1 calc R
H18C H 0.8627 0.7224 -0.0544 0.126 Uiso 1 1 calc R
C19 C 0.9909(8) 0.6717(7) 0.1729(12) 0.099(5) Uani 1 1 d .
H19A H 1.0000 0.6333 0.1473 0.149 Uiso 1 1 calc R
H19B H 1.0170 0.6735 0.2655 0.149 Uiso 1 1 calc R
H19C H 1.0192 0.7003 0.1430 0.149 Uiso 1 1 calc R
Cl2 Cl 0.8224(9) 0.5298(7) 0.0792(11) 0.340(9) Uani 1 1 d D
Cl1 Cl 0.8678(14) 0.5000 -0.0994(17) 0.340(9) Uani 1 2 d SD
C21 C 0.798(2) 0.5000 -0.051(3) 0.146(17) Uani 0.60 2 d SPD
C20 C 0.884(3) 0.5000 0.038(3) 0.146(17) Uani 0.40 2 d SPD

loop_
_atom_site_aniso_label
_atom_site_aniso_U_11
_atom_site_aniso_U_22
_atom_site_aniso_U_33
_atom_site_aniso_U_23
_atom_site_aniso_U_13
_atom_site_aniso_U_12
Ag1 0.0292(4) 0.0233(4) 0.0378(4) 0.000 0.0118(3) 0.000
Ag2 0.1098(11) 0.0577(7) 0.1014(10) 0.000 0.0554(9) 0.000
N1 0.028(3) 0.032(3) 0.049(3) 0.000(2) 0.009(2) 0.001(2)
N2 0.038(3) 0.032(3) 0.044(3) 0.005(2) 0.012(3) 0.005(2)
N3 0.031(3) 0.026(3) 0.038(3) 0.003(2) 0.014(2) 0.004(2)
Br1 0.0956(12) 0.0659(10) 0.1089(14) 0.000 0.0569(11) 0.000
Br2 0.0743(10) 0.0755(11) 0.1166(14) 0.000 0.0511(10) 0.000
C1 0.048(6) 0.035(5) 0.038(5) 0.000 0.010(4) 0.000
C2 0.045(4) 0.030(3) 0.042(4) -0.004(3) 0.018(3) -0.002(3)
C3 0.034(3) 0.023(3) 0.048(4) 0.000(3) 0.017(3) 0.002(2)
C4 0.034(4) 0.027(4) 0.041(5) 0.000 0.015(4) 0.000
C5 0.031(3) 0.025(3) 0.040(3) -0.002(2) 0.014(3) -0.001(2)
C6 0.036(3) 0.024(3) 0.043(3) -0.002(3) 0.019(3) 0.002(2)
C7 0.032(4) 0.042(4) 0.081(6) -0.002(4) 0.013(4) -0.006(3)
C8 0.033(3) 0.032(3) 0.047(4) 0.010(3) 0.018(3) 0.005(3)
C9 0.036(3) 0.029(3) 0.054(4) 0.006(3) 0.020(3) 0.004(3)
C10 0.052(5) 0.033(4) 0.075(6) 0.012(4) 0.032(4) 0.003(3)
C11 0.060(5) 0.052(5) 0.083(6) 0.027(5) 0.035(5) 0.001(4)
C12 0.059(5) 0.067(6) 0.076(6) 0.029(5) 0.045(5) 0.015(4)
C13 0.045(4) 0.047(4) 0.052(4) 0.014(3) 0.024(3) 0.009(3)
C14 0.050(4) 0.033(4) 0.059(4) 0.000(3) 0.027(4) 0.000(3)
C15 0.068(6) 0.068(6) 0.078(6) 0.009(5) 0.044(5) 0.023(5)
C16 0.066(6) 0.089(8) 0.060(6) 0.001(5) 0.027(5) 0.010(5)
C17 0.058(5) 0.064(5) 0.061(5) 0.013(4) 0.036(4) 0.023(4)
C18 0.081(7) 0.104(9) 0.054(6) 0.002(6) 0.021(5) 0.027(7)
C19 0.071(7) 0.132(11) 0.077(7) 0.000(7) 0.018(6) 0.063(8)
Cl2 0.342(12) 0.49(3) 0.276(9) -0.121(14) 0.217(9) -0.117(14)
Cl1 0.342(12) 0.49(3) 0.276(9) -0.121(14) 0.217(9) -0.117(14)
C21 0.12(2) 0.25(5) 0.11(2) 0.000 0.09(2) 0.000
C20 0.12(2) 0.25(5) 0.11(2) 0.000 0.09(2) 0.000

loop_
_atom_type_symbol
_atom_type_description
_atom_type_scat_dispersion_real
_atom_type_scat_dispersion_imag
_atom_type_scat_source
C C 0.0033 0.0016 'International Tables Vol C Tables 4.2.6.8 and 6.1.1.4'
H H 0.0000 0.0000 'International Tables Vol C Tables 4.2.6.8 and 6.1.1.4'
N N 0.0061 0.0033 'International Tables Vol C Tables 4.2.6.8 and 6.1.1.4'
Br Br -0.2901 2.4595 'International Tables Vol C Tables 4.2.6.8 and 6.1.1.4'
Cl Cl 0.1484 0.1585 'International Tables Vol C Tables 4.2.6.8 and 6.1.1.4'
Ag Ag -0.8971 1.1015 'International Tables Vol C Tables 4.2.6.8 and 6.1.1.4'

loop_
_geom_angle_atom_site_label_1
_geom_angle_atom_site_label_2
_geom_angle_atom_site_label_3
_geom_angle
_geom_angle_site_symmetry_1
_geom_angle_site_symmetry_3
C6 Ag1 C6 173.9(3) . 2_756
Br1 Ag2 Br2 132.80(9) . .
Br1 Ag2 Br2 121.96(8) . 5_666
Br2 Ag2 Br2 105.23(7) . 5_666
Br1 Ag2 Ag2 173.92(10) . 5_666
Br2 Ag2 Ag2 53.27(6) . 5_666
Br2 Ag2 Ag2 51.96(6) 5_666 5_666
N2 N1 C5 112.5(5) . .
N2 N1 C7 118.4(6) . .
C5 N1 C7 129.1(6) . .
N1 N2 N3 102.7(5) . .
N2 N3 C6 115.3(5) . .
N2 N3 C8 118.2(5) . .
C6 N3 C8 126.4(5) . .
Ag2 Br2 Ag2 74.77(7) . 5_666
C2 C1 C2 120.3(9) 6_565 .
C2 C1 H1A 119.8 6_565 .
C2 C1 H1A 119.8 . .
C1 C2 C3 120.3(7) . .
C1 C2 H2A 119.9 . .
C3 C2 H2A 119.9 . .
C2 C3 C4 119.6(6) . .
C2 C3 C5 118.7(6) . .
C4 C3 C5 121.4(6) . .
C3 C4 C3 119.9(9) . 6_565
C3 C4 H4A 120.0 . .
C3 C4 H4A 120.0 6_565 .
N1 C5 C6 106.8(6) . .
N1 C5 C3 125.6(6) . .
C6 C5 C3 127.5(6) . .
N3 C6 C5 102.6(6) . .
N3 C6 Ag1 127.9(5) . .
C5 C6 Ag1 129.5(5) . .
N1 C7 H7A 109.5 . .
N1 C7 H7B 109.5 . .
H7A C7 H7B 109.5 . .
N1 C7 H7C 109.5 . .
H7A C7 H7C 109.5 . .
H7B C7 H7C 109.5 . .
C9 C8 C13 124.2(7) . .
C9 C8 N3 118.3(6) . .
C13 C8 N3 117.5(6) . .
C8 C9 C10 117.2(7) . .
C8 C9 C14 122.6(6) . .
C10 C9 C14 120.2(7) . .
C11 C10 C9 120.3(8) . .
C11 C10 H10A 119.8 . .
C9 C10 H10A 119.8 . .
C12 C11 C10 120.7(8) . .
C12 C11 H11A 119.7 . .
C10 C11 H11A 119.7 . .
C11 C12 C13 121.1(8) . .
C11 C12 H12A 119.4 . .
C13 C12 H12A 119.4 . .
C8 C13 C12 116.4(8) . .
C8 C13 C17 122.4(7) . .
C12 C13 C17 121.2(8) . .
C15 C14 C16 111.1(8) . .
C15 C14 C9 110.8(7) . .
C16 C14 C9 110.6(7) . .
C15 C14 H14A 108.1 . .
C16 C14 H14A 108.1 . .
C9 C14 H14A 108.1 . .
C14 C15 H15A 109.5 . .
C14 C15 H15B 109.5 . .
H15A C15 H15B 109.5 . .
C14 C15 H15C 109.5 . .
H15A C15 H15C 109.5 . .
H15B C15 H15C 109.5 . .
C14 C16 H16A 109.5 . .
C14 C16 H16B 109.5 . .
H16A C16 H16B 109.5 . .
C14 C16 H16C 109.5 . .
H16A C16 H16C 109.5 . .
H16B C16 H16C 109.5 . .
C18 C17 C13 112.3(8) . .
C18 C17 C19 111.9(9) . .
C13 C17 C19 107.7(9) . .
C18 C17 H17A 108.3 . .
C13 C17 H17A 108.3 . .
C19 C17 H17A 108.3 . .
C17 C18 H18A 109.5 . .
C17 C18 H18B 109.5 . .
H18A C18 H18B 109.5 . .
C17 C18 H18C 109.5 . .
H18A C18 H18C 109.5 . .
H18B C18 H18C 109.5 . .
C17 C19 H19A 109.5 . .
C17 C19 H19B 109.5 . .
H19A C19 H19B 109.5 . .
C17 C19 H19C 109.5 . .
H19A C19 H19C 109.5 . .
H19B C19 H19C 109.5 . .
Cl2 Cl2 C20 62.9(8) 6_565 .
Cl2 Cl2 C21 63.7(8) 6_565 .
C20 Cl2 C21 52(3) . .
C20 Cl1 C21 53(3) . .
C20 C21 Cl1 62.8(14) . .
C20 C21 Cl2 62.3(14) . .
Cl1 C21 Cl2 118(2) . .
C20 C21 Cl2 62.3(14) . 6_565
Cl1 C21 Cl2 118(2) . 6_565
Cl2 C21 Cl2 52.6(15) . 6_565
C21 C20 Cl1 64.6(16) . .
C21 C20 Cl2 65.5(16) . 6_565
Cl1 C20 Cl2 122(3) . 6_565
C21 C20 Cl2 65.5(16) . .
Cl1 C20 Cl2 122(3) . .
Cl2 C20 Cl2 54.3(16) 6_565 .

loop_
_geom_bond_atom_site_label_1
_geom_bond_atom_site_label_2
_geom_bond_distance
_geom_bond_site_symmetry_2
Ag1 C6 2.075(7) .
Ag1 C6 2.075(7) 2_756
Ag2 Br1 2.523(3) .
Ag2 Br2 2.640(2) .
Ag2 Br2 2.686(3) 5_666
Ag2 Ag2 3.234(3) 5_666
N1 N2 1.321(9) .
N1 C5 1.362(9) .
N1 C7 1.477(9) .
N2 N3 1.340(8) .
N3 C6 1.350(8) .
N3 C8 1.459(8) .
Br2 Ag2 2.686(3) 5_666
C1 C2 1.381(9) 6_565
C1 C2 1.381(9) .
C1 H1A 0.9500 .
C2 C3 1.393(10) .
C2 H2A 0.9500 .
C3 C4 1.395(8) .
C3 C5 1.466(9) .
C4 C3 1.395(8) 6_565
C4 H4A 0.9500 .
C5 C6 1.389(9) .
C7 H7A 0.9800 .
C7 H7B 0.9800 .
C7 H7C 0.9800 .
C8 C9 1.383(10) .
C8 C13 1.386(11) .
C9 C10 1.398(10) .
C9 C14 1.535(11) .
C10 C11 1.385(14) .
C10 H10A 0.9500 .
C11 C12 1.372(15) .
C11 H11A 0.9500 .
C12 C13 1.404(12) .
C12 H12A 0.9500 .
C13 C17 1.519(12) .
C14 C15 1.520(12) .
C14 C16 1.522(13) .
C14 H14A 1.0000 .
C15 H15A 0.9800 .
C15 H15B 0.9800 .
C15 H15C 0.9800 .
C16 H16A 0.9800 .
C16 H16B 0.9800 .
C16 H16C 0.9800 .
C17 C18 1.496(13) .
C17 C19 1.537(14) .
C17 H17A 1.0000 .
C18 H18A 0.9800 .
C18 H18B 0.9800 .
C18 H18C 0.9800 .
C19 H19A 0.9800 .
C19 H19B 0.9800 .
C19 H19C 0.9800 .
Cl2 Cl2 1.39(3) 6_565
Cl2 C20 1.52(2) .
Cl2 C21 1.56(2) .
Cl1 C20 1.52(2) .
Cl1 C21 1.54(2) .
C21 C20 1.36(8) .
C21 Cl2 1.56(2) 6_565
C20 Cl2 1.52(2) 6_565

loop_
_geom_torsion_atom_site_label_1
_geom_torsion_atom_site_label_2
_geom_torsion_atom_site_label_3
_geom_torsion_atom_site_label_4
_geom_torsion
_geom_torsion_site_symmetry_1
_geom_torsion_site_symmetry_4
C5 N1 N2 N3 -0.3(8) . .
C7 N1 N2 N3 178.6(7) . .
N1 N2 N3 C6 0.4(8) . .
N1 N2 N3 C8 177.1(6) . .
Br1 Ag2 Br2 Ag2 180.0 . 5_666
Br2 Ag2 Br2 Ag2 0.0 5_666 5_666
C2 C1 C2 C3 0.0(16) 6_565 .
C1 C2 C3 C4 0.5(12) . .
C1 C2 C3 C5 -172.7(8) . .
C2 C3 C4 C3 -1.0(14) . 6_565
C5 C3 C4 C3 172.0(5) . 6_565
N2 N1 C5 C6 0.1(8) . .
C7 N1 C5 C6 -178.7(8) . .
N2 N1 C5 C3 -177.2(6) . .
C7 N1 C5 C3 4.0(12) . .
C2 C3 C5 N1 -139.3(7) . .
C4 C3 C5 N1 47.6(11) . .
C2 C3 C5 C6 44.0(10) . .
C4 C3 C5 C6 -129.1(8) . .
N2 N3 C6 C5 -0.4(8) . .
C8 N3 C6 C5 -176.7(6) . .
N2 N3 C6 Ag1 178.1(5) . .
C8 N3 C6 Ag1 1.8(10) . .
N1 C5 C6 N3 0.2(7) . .
C3 C5 C6 N3 177.4(6) . .
N1 C5 C6 Ag1 -178.3(5) . .
C3 C5 C6 Ag1 -1.1(11) . .
C6 Ag1 C6 N3 -152.7(6) 2_756 .
C6 Ag1 C6 C5 25.4(6) 2_756 .
N2 N3 C8 C9 91.9(8) . .
C6 N3 C8 C9 -91.9(8) . .
N2 N3 C8 C13 -90.2(8) . .
C6 N3 C8 C13 86.0(9) . .
C13 C8 C9 C10 3.2(11) . .
N3 C8 C9 C10 -179.0(6) . .
C13 C8 C9 C14 -176.2(7) . .
N3 C8 C9 C14 1.5(10) . .
C8 C9 C10 C11 -0.6(12) . .
C14 C9 C10 C11 178.8(8) . .
C9 C10 C11 C12 -1.1(15) . .
C10 C11 C12 C13 0.5(15) . .
C9 C8 C13 C12 -3.8(11) . .
N3 C8 C13 C12 178.4(7) . .
C9 C8 C13 C17 173.5(7) . .
N3 C8 C13 C17 -4.3(11) . .
C11 C12 C13 C8 1.8(13) . .
C11 C12 C13 C17 -175.5(9) . .
C8 C9 C14 C15 -125.8(8) . .
C10 C9 C14 C15 54.7(10) . .
C8 C9 C14 C16 110.6(9) . .
C10 C9 C14 C16 -68.9(10) . .
C8 C13 C17 C18 127.7(9) . .
C12 C13 C17 C18 -55.1(12) . .
C8 C13 C17 C19 -108.7(10) . .
C12 C13 C17 C19 68.5(11) . .
C20 Cl1 C21 Cl2 30.1(13) . .
C20 Cl1 C21 Cl2 -30.1(13) . 6_565
Cl2 Cl2 C21 C20 -74.9(8) 6_565 .
Cl2 Cl2 C21 Cl1 -105.2(17) 6_565 .
C20 Cl2 C21 Cl1 -30.3(13) . .
C20 Cl2 C21 Cl2 74.9(8) . 6_565
Cl2 C21 C20 Cl1 -149.9(8) . .
Cl2 C21 C20 Cl1 149.9(8) 6_565 .
Cl1 C21 C20 Cl2 -149.9(8) . 6_565
Cl2 C21 C20 Cl2 60.1(15) . 6_565
Cl1 C21 C20 Cl2 149.9(8) . .
Cl2 C21 C20 Cl2 -60.1(15) 6_565 .
C21 Cl1 C20 Cl2 32.6(17) . 6_565
C21 Cl1 C20 Cl2 -32.6(17) . .
Cl2 Cl2 C20 C21 76.5(9) 6_565 .
Cl2 Cl2 C20 Cl1 109(2) 6_565 .
C21 Cl2 C20 Cl1 32.3(17) . .
C21 Cl2 C20 Cl2 -76.5(9) . 6_565
